data_1573453
_journal_paper_doi 10.1039/D4DT02945C
_chemical_formula_moiety 'C18 H22 Mo8 N14 O30 Zn2, 4(H2 O)'
_chemical_formula_sum 'C18 H30 Mo8 N14 O34 Zn2'
_chemical_formula_weight 1884.82
_space_group_crystal_system orthorhombic
_space_group_IT_number 61
_space_group_name_Hall '-P 2ac 2ab'
_space_group_name_H-M_alt 'P b c a'
_atom_sites_solution_hydrogens mixed
_audit_creation_date 2024-07-28
_audit_creation_method
;
Olex2 1.5
(compiled 2024.02.16 svn.r378c4104 for OlexSys, GUI svn.r6928)
;
_audit_update_record
;
2024-07-28 deposited with the CCDC.	2024-12-06 downloaded from the CCDC.
;
_cell_angle_alpha 90
_cell_angle_beta 90
_cell_angle_gamma 90
_cell_formula_units_Z 4
_cell_length_a 15.5823(6)
_cell_length_b 16.4405(7)
_cell_length_c 17.8841(7)
_cell_measurement_reflns_used 9917
_cell_measurement_temperature 296(2)
_cell_measurement_theta_max 27.36
_cell_measurement_theta_min 2.24
_cell_volume 4581.6(3)
_computing_cell_refinement 'SAINT V8.32B (?, 2016)'
_computing_data_reduction 'SAINT V8.32B (?, 2016)'
_computing_molecular_graphics 'Olex2 1.5 (Dolomanov et al., 2009)'
_computing_publication_material 'Olex2 1.5 (Dolomanov et al., 2009)'
_computing_structure_refinement 'XL  (Sheldrick, 2008)'
_computing_structure_solution 'XS  (Sheldrick, 2008)'
_diffrn_ambient_temperature 296(2)
_diffrn_measured_fraction_theta_full 1.000
_diffrn_measured_fraction_theta_max 0.998
_diffrn_measurement_device_type 'Bruker APEX-II CCD'
_diffrn_measurement_method '\f and \w scans'
_diffrn_radiation_type MoK\a
_diffrn_radiation_wavelength 0.71073
_diffrn_reflns_av_R_equivalents 0.0533
_diffrn_reflns_av_unetI/netI 0.0256
_diffrn_reflns_Laue_measured_fraction_full 1.000
_diffrn_reflns_Laue_measured_fraction_max 0.998
_diffrn_reflns_limit_h_max 20
_diffrn_reflns_limit_h_min -20
_diffrn_reflns_limit_k_max 21
_diffrn_reflns_limit_k_min -21
_diffrn_reflns_limit_l_max 23
_diffrn_reflns_limit_l_min -23
_diffrn_reflns_number 58748
_diffrn_reflns_point_group_measured_fraction_full 1.000
_diffrn_reflns_point_group_measured_fraction_max 0.998
_diffrn_reflns_theta_full 25.242
_diffrn_reflns_theta_max 27.565
_diffrn_reflns_theta_min 2.278
_exptl_absorpt_coefficient_mu 3.259
_exptl_absorpt_correction_T_max 0.7457
_exptl_absorpt_correction_T_min 0.4759
_exptl_absorpt_correction_type none
_exptl_absorpt_process_details
;
SADABS-2012/1 (Bruker,2012) was used for absorption correction.
wR2(int) was 0.1186 before and 0.0604 after correction.
The Ratio of minimum to maximum transmission is 0.6382.
The \l/2 correction factor is 0.0015.
;
_exptl_crystal_colour pink
_exptl_crystal_colour_primary pink
_exptl_crystal_density_diffrn 2.733
_exptl_crystal_description block
_exptl_crystal_F_000 3616
_refine_diff_density_max 0.504
_refine_diff_density_min -0.486
_refine_diff_density_rms 0.103
_refine_ls_extinction_method none
_refine_ls_goodness_of_fit_ref 1.046
_refine_ls_hydrogen_treatment mixed
_refine_ls_matrix_type full
_refine_ls_number_parameters 362
_refine_ls_number_reflns 5296
_refine_ls_number_restraints 3
_refine_ls_restrained_S_all 1.046
_refine_ls_R_factor_all 0.0319
_refine_ls_R_factor_gt 0.0225
_refine_ls_shift/su_max 0.002
_refine_ls_shift/su_mean 0.000
_refine_ls_structure_factor_coef Fsqd
_refine_ls_weighting_details 'w=1/[\s^2^(Fo^2^)+(0.0156P)^2^+7.5668P] where P=(Fo^2^+2Fc^2^)/3'
_refine_ls_weighting_scheme calc
_refine_ls_wR_factor_gt 0.0453
_refine_ls_wR_factor_ref 0.0480
_reflns_Friedel_coverage 0.000
_reflns_number_gt 4535
_reflns_number_total 5296
_reflns_threshold_expression 'I > 2\s(I)'
_cod_data_source_file d4dt02945c2.cif
_cod_data_source_block 2_CCDC1
_cod_original_formula_sum 'C18 H22 Mo8 N14 O30 Zn2, 4(H2 O)'
_cod_database_code 1573453
_shelx_shelxl_version_number 2014/7
_shelx_space_group_comment
;
The symmetry employed for this shelxl refinement is uniquely defined
by the following loop, which should always be used as a source of
symmetry information in preference to the above space-group names.
They are only intended as comments.
;
_olex2_refinement_description
;
1. Restrained distances
 H10B-H2B
 2.1 with sigma of 0.01
 H2B-H10B
 2.1 with sigma of 0.01
 Zn1-H17A \\sim Zn1-H17B
 with sigma of 0.02
2.a Riding coordinates:
 O16(H16A), O16(H16B)
2.b Free rotating group:
 O17(H17A,H17B)
2.c Aromatic/amide H refined with riding coordinates:
 C6(H6), C2(H2), C4(H4), C1(H1), C7(H7), C9(H9), C8(H8)
;
_olex2_submission_special_instructions 'No special instructions were received'

loop_
_space_group_symop_operation_xyz
'x, y, z'
'-x+1/2, -y, z+1/2'
'x+1/2, -y+1/2, -z'
'-x, y+1/2, -z+1/2'
'-x, -y, -z'
'x-1/2, y, -z-1/2'
'-x-1/2, y-1/2, z'
'x, -y-1/2, z-1/2'

loop_
_atom_site_label
_atom_site_type_symbol
_atom_site_fract_x
_atom_site_fract_y
_atom_site_fract_z
_atom_site_U_iso_or_equiv
_atom_site_adp_type
_atom_site_occupancy
_atom_site_site_symmetry_order
_atom_site_calc_flag
_atom_site_refinement_flags_posn
_atom_site_refinement_flags_adp
_atom_site_refinement_flags_occupancy
_atom_site_disorder_assembly
_atom_site_disorder_group
Mo3 Mo 0.41628(2) 0.05319(2) 0.45390(2) 0.01554(6) Uani 1 1 d . . . . .
Mo1 Mo 0.51826(2) 0.07697(2) 0.69007(2) 0.01860(6) Uani 1 1 d . . . . .
Mo2 Mo 0.56620(2) 0.16029(2) 0.52938(2) 0.01715(6) Uani 1 1 d . . . . .
Mo4 Mo 0.37009(2) -0.03312(2) 0.60904(2) 0.01848(6) Uani 1 1 d . . . . .
Zn1 Zn 0.34637(2) 0.24640(2) 0.74126(2) 0.01781(8) Uani 1 1 d D . . . .
O11 O 0.36017(12) -0.04000(12) 0.49827(11) 0.0178(4) Uani 1 1 d . . . . .
O8 O 0.52073(12) 0.11577(11) 0.43302(10) 0.0171(4) Uani 1 1 d . . . . .
O5 O 0.59709(13) 0.13667(12) 0.62998(11) 0.0222(5) Uani 1 1 d . . . . .
O3 O 0.44271(14) 0.15171(12) 0.70399(12) 0.0264(5) Uani 1 1 d . . . . .
O6 O 0.65387(14) 0.21166(13) 0.49936(12) 0.0293(5) Uani 1 1 d . . . . .
O15 O 0.47564(12) 0.05085(11) 0.55895(10) 0.0155(4) Uani 1 1 d . . . . .
O14 O 0.44207(14) -0.01524(12) 0.69246(11) 0.0232(5) Uani 1 1 d . . . . .
O12 O 0.29504(15) 0.04129(14) 0.62083(14) 0.0339(6) Uani 1 1 d . . . . .
O9 O 0.34418(14) 0.12806(13) 0.46679(13) 0.0288(5) Uani 1 1 d . . . . .
O13 O 0.31975(14) -0.11981(14) 0.63552(12) 0.0305(5) Uani 1 1 d . . . . .
O7 O 0.49040(15) 0.23258(13) 0.53970(13) 0.0314(5) Uani 1 1 d . . . . .
N4 N 0.33119(16) 0.34464(14) 0.33519(13) 0.0195(5) Uani 1 1 d . . . . .
N1 N 0.37198(16) 0.31905(15) 0.64682(13) 0.0202(5) Uani 1 1 d . . . . .
N3 N 0.36408(16) 0.37347(15) 0.53659(13) 0.0207(5) Uani 1 1 d . . . . .
C5 C 0.31650(18) 0.48488(17) 0.36494(16) 0.0174(6) Uani 1 1 d . . . . .
N2 N 0.4167(2) 0.42384(17) 0.57684(15) 0.0364(7) Uani 1 1 d . . . . .
C6 C 0.31676(19) 0.42177(17) 0.31449(16) 0.0193(6) Uani 1 1 d . . . . .
H6 H 0.3066 0.4330 0.2643 0.023 Uiso 1 1 calc R U . . .
C2 C 0.33887(19) 0.31206(18) 0.57938(16) 0.0208(6) Uani 1 1 d . . . . .
H2 H 0.3030 0.2701 0.5640 0.025 Uiso 1 1 calc R U . . .
C3 C 0.34638(19) 0.39099(18) 0.46039(16) 0.0193(6) Uani 1 1 d . . . . .
C4 C 0.33041(19) 0.47032(18) 0.44001(16) 0.0203(6) Uani 1 1 d . . . . .
H4 H 0.3291 0.5121 0.4751 0.024 Uiso 1 1 calc R U . . .
C1 C 0.4192(2) 0.3880(2) 0.64201(18) 0.0333(8) Uani 1 1 d . . . . .
H1 H 0.4510 0.4083 0.6819 0.040 Uiso 1 1 calc R U . . .
C7 C 0.34669(19) 0.32959(17) 0.40758(16) 0.0203(6) Uani 1 1 d . . . . .
H7 H 0.3579 0.2765 0.4227 0.024 Uiso 1 1 calc R U . . .
O2 O 0.25498(17) 0.18374(15) 0.68339(15) 0.0314(6) Uani 1 1 d . . . . .
N5 N 0.30077(15) 0.56582(13) 0.34013(13) 0.0168(5) Uani 1 1 d . . . . .
N6 N 0.34258(18) 0.62967(15) 0.37277(16) 0.0290(6) Uani 1 1 d . . . . .
C9 C 0.24254(18) 0.59318(17) 0.29187(15) 0.0166(6) Uani 1 1 d . . . . .
H9 H 0.2067 0.5606 0.2631 0.020 Uiso 1 1 calc R U . . .
N7 N 0.24327(15) 0.67320(14) 0.29098(13) 0.0179(5) Uani 1 1 d . . . . .
C8 C 0.3058(2) 0.69202(18) 0.34127(18) 0.0272(7) Uani 1 1 d . . . . .
H8 H 0.3211 0.7454 0.3523 0.033 Uiso 1 1 calc R U . . .
O4 O 0.57035(17) 0.06693(14) 0.77207(13) 0.0365(6) Uani 1 1 d . . . . .
O1 O 0.40225(13) 0.02376(13) 0.36022(11) 0.0235(5) Uani 1 1 d . . . . .
O17 O 0.45059(15) 0.29885(14) 0.79523(13) 0.0308(5) Uani 1 1 d G . . . .
H17A H 0.4947 0.2739 0.8112 0.046 Uiso 1 1 d DG U . . .
H17B H 0.4531 0.3454 0.8159 0.046 Uiso 1 1 d DG U . . .
O10 O 0.09250(17) 0.2266(2) 0.65568(18) 0.0454(7) Uani 1 1 d . . . . .
O16 O 0.0620(3) 0.1105(2) 0.55267(19) 0.0789(11) Uani 1 1 d . . . . .
H16A H 0.0579 0.0594 0.5590 0.118 Uiso 1 1 d R U . . .
H16B H 0.0379 0.1138 0.5102 0.118 Uiso 1 1 d R U . . .
H10A H 0.073(2) 0.183(2) 0.6245(19) 0.025(9) Uiso 1 1 d . . . . .
H2A H 0.264(2) 0.147(2) 0.6614(19) 0.023(10) Uiso 1 1 d . . . . .
H2B H 0.208(2) 0.195(2) 0.683(2) 0.030(11) Uiso 1 1 d D . . . .
H10B H 0.112(3) 0.262(4) 0.628(3) 0.12(3) Uiso 1 1 d D . . . .

loop_
_atom_site_aniso_label
_atom_site_aniso_U_11
_atom_site_aniso_U_22
_atom_site_aniso_U_33
_atom_site_aniso_U_23
_atom_site_aniso_U_13
_atom_site_aniso_U_12
Mo3 0.01409(12) 0.01445(12) 0.01808(13) 0.00030(9) -0.00265(10) 0.00309(9)
Mo1 0.02417(14) 0.01670(12) 0.01493(12) -0.00238(9) -0.00067(10) -0.00101(10)
Mo2 0.02008(13) 0.01338(12) 0.01798(13) -0.00312(9) 0.00270(10) -0.00147(10)
Mo4 0.01867(13) 0.01745(12) 0.01933(13) -0.00561(10) 0.00542(10) -0.00230(10)
Zn1 0.02388(18) 0.01479(16) 0.01475(16) -0.00077(13) -0.00047(14) 0.00157(13)
O11 0.0144(10) 0.0176(10) 0.0215(11) -0.0044(8) 0.0014(8) -0.0008(8)
O8 0.0208(10) 0.0149(10) 0.0155(10) 0.0010(8) 0.0015(8) -0.0004(8)
O5 0.0248(11) 0.0223(11) 0.0194(11) -0.0052(8) -0.0015(9) -0.0060(9)
O3 0.0323(12) 0.0201(11) 0.0267(12) -0.0025(9) 0.0076(10) 0.0008(9)
O6 0.0321(12) 0.0258(12) 0.0300(12) -0.0057(10) 0.0084(10) -0.0110(10)
O15 0.0160(10) 0.0136(9) 0.0168(10) -0.0010(7) -0.0007(8) 0.0010(8)
O14 0.0322(12) 0.0197(11) 0.0177(11) -0.0007(8) 0.0031(9) -0.0048(9)
O12 0.0283(12) 0.0324(13) 0.0409(14) -0.0144(11) 0.0037(11) 0.0063(10)
O9 0.0240(11) 0.0258(12) 0.0367(13) -0.0009(10) -0.0019(10) 0.0098(9)
O13 0.0321(13) 0.0297(12) 0.0298(13) -0.0054(10) 0.0114(10) -0.0102(10)
O7 0.0360(13) 0.0243(12) 0.0337(13) -0.0036(10) 0.0058(11) 0.0088(10)
N4 0.0282(14) 0.0133(11) 0.0171(12) 0.0016(9) 0.0022(11) 0.0002(10)
N1 0.0207(13) 0.0222(13) 0.0177(13) 0.0008(10) 0.0000(10) 0.0047(10)
N3 0.0270(14) 0.0195(12) 0.0156(12) 0.0008(10) -0.0010(11) 0.0030(11)
C5 0.0171(14) 0.0160(14) 0.0191(14) 0.0039(11) 0.0008(12) 0.0018(11)
N2 0.056(2) 0.0306(15) 0.0226(15) 0.0034(12) -0.0094(14) -0.0122(15)
C6 0.0251(16) 0.0175(14) 0.0153(14) 0.0023(11) -0.0001(12) 0.0019(12)
C2 0.0221(15) 0.0219(15) 0.0183(15) 0.0026(12) 0.0016(12) 0.0015(12)
C3 0.0223(15) 0.0217(15) 0.0140(14) 0.0025(11) 0.0024(12) 0.0023(12)
C4 0.0230(15) 0.0191(14) 0.0188(15) -0.0021(11) 0.0013(12) 0.0015(12)
C1 0.050(2) 0.0313(18) 0.0192(16) 0.0016(14) -0.0084(15) -0.0071(16)
C7 0.0266(16) 0.0144(14) 0.0199(15) 0.0046(11) 0.0028(13) 0.0005(12)
O2 0.0286(15) 0.0234(13) 0.0422(15) -0.0136(11) -0.0084(12) 0.0063(11)
N5 0.0184(12) 0.0121(11) 0.0198(12) 0.0010(9) -0.0029(10) 0.0004(9)
N6 0.0318(15) 0.0186(13) 0.0367(16) -0.0006(11) -0.0161(13) -0.0008(12)
C9 0.0176(14) 0.0173(14) 0.0149(14) 0.0016(11) -0.0001(11) -0.0009(11)
N7 0.0228(13) 0.0141(11) 0.0168(12) 0.0014(9) -0.0009(10) 0.0021(10)
C8 0.0321(18) 0.0132(15) 0.0364(19) -0.0015(13) -0.0134(15) -0.0024(13)
O4 0.0528(16) 0.0335(13) 0.0233(12) -0.0018(10) -0.0114(11) -0.0036(12)
O1 0.0243(11) 0.0265(11) 0.0198(11) -0.0007(9) -0.0075(9) 0.0049(9)
O17 0.0345(13) 0.0254(12) 0.0324(13) -0.0089(10) -0.0123(11) 0.0016(10)
O10 0.0343(15) 0.0446(17) 0.0573(19) 0.0145(16) 0.0059(14) 0.0051(13)
O16 0.113(3) 0.061(2) 0.063(2) 0.0015(18) -0.015(2) 0.020(2)

loop_
_atom_type_symbol
_atom_type_description
_atom_type_scat_dispersion_real
_atom_type_scat_dispersion_imag
_atom_type_scat_source
C C 0.0033 0.0016 'International Tables Vol C Tables 4.2.6.8 and 6.1.1.4'
H H 0.0000 0.0000 'International Tables Vol C Tables 4.2.6.8 and 6.1.1.4'
Mo Mo -1.6832 0.6857 'International Tables Vol C Tables 4.2.6.8 and 6.1.1.4'
N N 0.0061 0.0033 'International Tables Vol C Tables 4.2.6.8 and 6.1.1.4'
O O 0.0106 0.0060 'International Tables Vol C Tables 4.2.6.8 and 6.1.1.4'
Zn Zn 0.2839 1.4301 'International Tables Vol C Tables 4.2.6.8 and 6.1.1.4'

loop_
_geom_angle_atom_site_label_1
_geom_angle_atom_site_label_2
_geom_angle_atom_site_label_3
_geom_angle
_geom_angle_site_symmetry_1
_geom_angle_site_symmetry_3
_geom_angle_publ_flag
O11 Mo3 O8 150.31(8) . . ?
O11 Mo3 O15 79.46(8) . . ?
O11 Mo3 O15 78.05(7) . 5_656 ?
O8 Mo3 O15 79.28(7) . . ?
O8 Mo3 O15 76.96(7) . 5_656 ?
O15 Mo3 O15 76.35(7) . 5_656 ?
O9 Mo3 O11 102.80(10) . . ?
O9 Mo3 O8 101.33(10) . . ?
O9 Mo3 O15 176.78(9) . 5_656 ?
O9 Mo3 O15 100.69(9) . . ?
O9 Mo3 O1 104.41(10) . . ?
O1 Mo3 O11 96.70(9) . . ?
O1 Mo3 O8 93.79(9) . . ?
O1 Mo3 O15 154.82(8) . . ?
O1 Mo3 O15 78.50(8) . 5_656 ?
O5 Mo1 O15 74.21(7) . . ?
O5 Mo1 O14 144.66(8) . . ?
O5 Mo1 O1 78.41(8) . 5_656 ?
O3 Mo1 O5 98.91(10) . . ?
O3 Mo1 O15 94.44(8) . . ?
O3 Mo1 O14 97.89(10) . . ?
O3 Mo1 O1 163.40(9) . 5_656 ?
O14 Mo1 O15 73.68(7) . . ?
O14 Mo1 O1 76.67(8) . 5_656 ?
O4 Mo1 O5 103.36(11) . . ?
O4 Mo1 O3 105.90(11) . . ?
O4 Mo1 O15 159.62(10) . . ?
O4 Mo1 O14 101.57(10) . . ?
O4 Mo1 O1 90.61(10) . 5_656 ?
O1 Mo1 O15 69.02(7) 5_656 . ?
O11 Mo2 O15 72.21(6) 5_656 . ?
O8 Mo2 O11 71.49(7) . 5_656 ?
O8 Mo2 O15 72.59(7) . . ?
O5 Mo2 O11 84.45(8) . 5_656 ?
O5 Mo2 O8 146.00(8) . . ?
O5 Mo2 O15 77.44(8) . . ?
O6 Mo2 O11 87.65(9) . 5_656 ?
O6 Mo2 O8 101.24(9) . . ?
O6 Mo2 O5 101.39(10) . . ?
O6 Mo2 O15 159.86(9) . . ?
O7 Mo2 O11 164.33(9) . 5_656 ?
O7 Mo2 O8 95.97(10) . . ?
O7 Mo2 O5 102.57(10) . . ?
O7 Mo2 O6 104.38(11) . . ?
O7 Mo2 O15 95.42(9) . . ?
O11 Mo4 O8 72.47(7) . 5_656 ?
O11 Mo4 O15 72.86(7) . . ?
O8 Mo4 O15 72.67(6) 5_656 . ?
O14 Mo4 O11 147.23(8) . . ?
O14 Mo4 O8 84.90(8) . 5_656 ?
O14 Mo4 O15 78.00(8) . . ?
O12 Mo4 O11 96.35(10) . . ?
O12 Mo4 O8 165.90(10) . 5_656 ?
O12 Mo4 O15 96.12(9) . . ?
O12 Mo4 O14 101.41(10) . . ?
O13 Mo4 O11 101.21(9) . . ?
O13 Mo4 O8 86.39(9) . 5_656 ?
O13 Mo4 O15 159.06(9) . . ?
O13 Mo4 O14 100.66(10) . . ?
O13 Mo4 O12 104.56(11) . . ?
N4 Zn1 O3 80.38(8) 8_566 . ?
N1 Zn1 O3 91.62(8) . . ?
N1 Zn1 N4 171.96(9) . 8_566 ?
N1 Zn1 N7 96.18(9) . 2_565 ?
O2 Zn1 O3 88.07(10) . . ?
O2 Zn1 N4 88.26(10) . 8_566 ?
O2 Zn1 N1 90.68(10) . . ?
O2 Zn1 N7 93.88(10) . 2_565 ?
O2 Zn1 O17 172.54(10) . . ?
N7 Zn1 O3 171.93(8) 2_565 . ?
N7 Zn1 N4 91.84(9) 2_565 8_566 ?
O17 Zn1 O3 84.48(8) . . ?
O17 Zn1 N4 90.65(9) . 8_566 ?
O17 Zn1 N1 89.37(10) . . ?
O17 Zn1 N7 93.52(9) . 2_565 ?
Mo3 O11 Mo2 111.18(8) . 5_656 ?
Mo3 O11 Mo4 109.16(9) . . ?
Mo4 O11 Mo2 102.73(8) . 5_656 ?
Mo3 O8 Mo2 108.76(9) . . ?
Mo3 O8 Mo4 111.45(8) . 5_656 ?
Mo2 O8 Mo4 103.61(8) . 5_656 ?
Mo2 O5 Mo1 118.40(10) . . ?
Mo1 O3 Zn1 171.19(13) . . ?
Mo3 O15 Mo3 103.65(7) . 5_656 ?
Mo3 O15 Mo1 164.86(9) . . ?
Mo3 O15 Mo1 91.49(6) 5_656 . ?
Mo3 O15 Mo2 92.83(7) . . ?
Mo3 O15 Mo4 92.53(7) . . ?
Mo2 O15 Mo3 95.88(7) . 5_656 ?
Mo2 O15 Mo1 85.36(6) . . ?
Mo4 O15 Mo3 96.28(7) . 5_656 ?
Mo4 O15 Mo1 85.86(6) . . ?
Mo4 O15 Mo2 165.16(9) . . ?
Mo4 O14 Mo1 118.09(10) . . ?
C6 N4 Zn1 116.01(19) . 8_565 ?
C7 N4 Zn1 125.20(19) . 8_565 ?
C7 N4 C6 118.2(2) . . ?
C2 N1 Zn1 127.6(2) . . ?
C2 N1 C1 103.2(3) . . ?
C1 N1 Zn1 128.9(2) . . ?
N2 N3 C3 119.9(2) . . ?
C2 N3 N2 109.5(2) . . ?
C2 N3 C3 130.6(3) . . ?
C6 C5 C4 120.4(3) . . ?
C6 C5 N5 120.1(3) . . ?
C4 C5 N5 119.5(3) . . ?
C1 N2 N3 102.4(3) . . ?
N4 C6 C5 122.2(3) . . ?
N4 C6 H6 118.9 . . ?
C5 C6 H6 118.9 . . ?
N1 C2 N3 110.2(3) . . ?
N1 C2 H2 124.9 . . ?
N3 C2 H2 124.9 . . ?
C4 C3 N3 118.8(3) . . ?
C4 C3 C7 120.8(3) . . ?
C7 C3 N3 120.5(3) . . ?
C5 C4 H4 121.6 . . ?
C3 C4 C5 116.7(3) . . ?
C3 C4 H4 121.6 . . ?
N1 C1 H1 122.7 . . ?
N2 C1 N1 114.7(3) . . ?
N2 C1 H1 122.7 . . ?
N4 C7 C3 121.6(3) . . ?
N4 C7 H7 119.2 . . ?
C3 C7 H7 119.2 . . ?
Zn1 O2 H2A 123(3) . . ?
Zn1 O2 H2B 124(3) . . ?
H2A O2 H2B 113(4) . . ?
N6 N5 C5 120.2(2) . . ?
C9 N5 C5 129.5(2) . . ?
C9 N5 N6 110.0(2) . . ?
C8 N6 N5 102.1(2) . . ?
N5 C9 H9 125.1 . . ?
N7 C9 N5 109.9(3) . . ?
N7 C9 H9 125.1 . . ?
C9 N7 Zn1 128.6(2) . 2_564 ?
C9 N7 C8 103.0(2) . . ?
C8 N7 Zn1 127.39(19) . 2_564 ?
N6 C8 N7 114.9(3) . . ?
N6 C8 H8 122.5 . . ?
N7 C8 H8 122.5 . . ?
Mo3 O1 Mo1 120.94(10) . 5_656 ?
Zn1 O17 H17A 126.0 . . ?
Zn1 O17 H17B 127.7 . . ?
H17A O17 H17B 104.5 . . ?
H10A O10 H10B 107(5) . . ?
H16A O16 H16B 98.6 . . ?

loop_
_geom_bond_atom_site_label_1
_geom_bond_atom_site_label_2
_geom_bond_distance
_geom_bond_site_symmetry_2
_geom_bond_publ_flag
Mo3 O11 1.9343(19) . ?
Mo3 O8 1.9613(19) . ?
Mo3 O15 2.0943(19) . ?
Mo3 O15 2.4114(18) 5_656 ?
Mo3 O9 1.682(2) . ?
Mo3 O1 1.758(2) . ?
Mo1 O5 1.905(2) . ?
Mo1 O3 1.720(2) . ?
Mo1 O15 2.4749(19) . ?
Mo1 O14 1.926(2) . ?
Mo1 O4 1.684(2) . ?
Mo1 O1 2.255(2) 5_656 ?
Mo2 O11 2.3391(19) 5_656 ?
Mo2 O8 2.0018(19) . ?
Mo2 O5 1.903(2) . ?
Mo2 O6 1.693(2) . ?
Mo2 O15 2.3469(18) . ?
Mo2 O7 1.686(2) . ?
Mo4 O11 1.990(2) . ?
Mo4 O8 2.3036(19) 5_656 ?
Mo4 O15 2.3268(19) . ?
Mo4 O14 1.889(2) . ?
Mo4 O12 1.705(2) . ?
Mo4 O13 1.694(2) . ?
Zn1 O3 2.263(2) . ?
Zn1 N4 2.262(2) 8_566 ?
Zn1 N1 2.107(2) . ?
Zn1 O2 2.040(2) . ?
Zn1 N7 2.119(2) 2_565 ?
Zn1 O17 2.077(2) . ?
O11 Mo2 2.3392(19) 5_656 ?
O8 Mo4 2.3036(19) 5_656 ?
O15 Mo3 2.4114(18) 5_656 ?
N4 Zn1 2.262(2) 8_565 ?
N4 C6 1.340(3) . ?
N4 C7 1.340(4) . ?
N1 C2 1.317(4) . ?
N1 C1 1.355(4) . ?
N3 N2 1.370(4) . ?
N3 C2 1.326(4) . ?
N3 C3 1.420(4) . ?
C5 C6 1.375(4) . ?
C5 C4 1.381(4) . ?
C5 N5 1.424(3) . ?
N2 C1 1.306(4) . ?
C6 H6 0.9300 . ?
C2 H2 0.9300 . ?
C3 C4 1.377(4) . ?
C3 C7 1.382(4) . ?
C4 H4 0.9300 . ?
C1 H1 0.9300 . ?
C7 H7 0.9300 . ?
O2 H2A 0.73(4) . ?
O2 H2B 0.76(3) . ?
N5 N6 1.366(3) . ?
N5 C9 1.331(4) . ?
N6 C8 1.302(4) . ?
C9 H9 0.9300 . ?
C9 N7 1.316(3) . ?
N7 Zn1 2.119(2) 2_564 ?
N7 C8 1.362(4) . ?
C8 H8 0.9300 . ?
O1 Mo1 2.255(2) 5_656 ?
O17 H17A 0.8497 . ?
O17 H17B 0.8505 . ?
O10 H10A 0.96(4) . ?
O10 H10B 0.82(6) . ?
O16 H16A 0.8501 . ?
O16 H16B 0.8499 . ?

loop_
_geom_torsion_atom_site_label_1
_geom_torsion_atom_site_label_2
_geom_torsion_atom_site_label_3
_geom_torsion_atom_site_label_4
_geom_torsion
_geom_torsion_site_symmetry_1
_geom_torsion_site_symmetry_2
_geom_torsion_site_symmetry_3
_geom_torsion_site_symmetry_4
_geom_torsion_publ_flag
Zn1 N4 C6 C5 -172.0(2) 8_565 . . . ?
Zn1 N4 C7 C3 171.7(2) 8_565 . . . ?
Zn1 N1 C2 N3 173.97(19) . . . . ?
Zn1 N1 C1 N2 -173.8(2) . . . . ?
Zn1 N7 C8 N6 168.7(2) 2_564 . . . ?
O11 Mo3 O1 Mo1 -74.35(12) . . . 5_656 ?
O11 Mo4 O14 Mo1 47.0(2) . . . . ?
O8 Mo3 O1 Mo1 77.82(12) . . . 5_656 ?
O8 Mo4 O14 Mo1 92.84(12) 5_656 . . . ?
O15 Mo3 O1 Mo1 5.1(3) . . . 5_656 ?
O15 Mo3 O1 Mo1 1.96(10) 5_656 . . 5_656 ?
O15 Mo4 O14 Mo1 19.51(10) . . . . ?
O12 Mo4 O14 Mo1 -74.41(14) . . . . ?
O9 Mo3 O1 Mo1 -179.45(12) . . . 5_656 ?
O13 Mo4 O14 Mo1 178.19(12) . . . . ?
N3 N2 C1 N1 -0.4(4) . . . . ?
N3 C3 C4 C5 177.8(3) . . . . ?
N3 C3 C7 N4 -179.2(3) . . . . ?
C5 N5 N6 C8 -173.9(3) . . . . ?
C5 N5 C9 N7 172.9(3) . . . . ?
N2 N3 C2 N1 0.2(4) . . . . ?
N2 N3 C3 C4 -42.0(4) . . . . ?
N2 N3 C3 C7 136.9(3) . . . . ?
C6 N4 C7 C3 1.3(4) . . . . ?
C6 C5 C4 C3 1.6(4) . . . . ?
C6 C5 N5 N6 -144.2(3) . . . . ?
C6 C5 N5 C9 43.2(4) . . . . ?
C2 N1 C1 N2 0.6(4) . . . . ?
C2 N3 N2 C1 0.1(4) . . . . ?
C2 N3 C3 C4 139.6(3) . . . . ?
C2 N3 C3 C7 -41.5(5) . . . . ?
C3 N3 N2 C1 -178.6(3) . . . . ?
C3 N3 C2 N1 178.8(3) . . . . ?
C4 C5 C6 N4 -0.7(5) . . . . ?
C4 C5 N5 N6 36.6(4) . . . . ?
C4 C5 N5 C9 -136.0(3) . . . . ?
C4 C3 C7 N4 -0.3(5) . . . . ?
C1 N1 C2 N3 -0.5(3) . . . . ?
C7 N4 C6 C5 -0.7(4) . . . . ?
C7 C3 C4 C5 -1.1(4) . . . . ?
N5 C5 C6 N4 -180.0(3) . . . . ?
N5 C5 C4 C3 -179.2(3) . . . . ?
N5 N6 C8 N7 0.2(4) . . . . ?
N5 C9 N7 Zn1 -168.54(19) . . . 2_564 ?
N5 C9 N7 C8 0.4(3) . . . . ?
N6 N5 C9 N7 -0.3(3) . . . . ?
C9 N5 N6 C8 0.0(3) . . . . ?
C9 N7 C8 N6 -0.4(4) . . . . ?
